data_2215488
loop_
_publ_author_name
'Mehrdad Pourayoubi'
'Saied Ghadimi'
'Ali Asghar Ebrahimi Valmoozi'

_publ_section_title
;
 4-Methylphenyl (dimethylamido)(isopropylamido)phosphate
;
_journal_coeditor_code GK2098
_journal_issue 10
_journal_name_full 'Acta Crystallographica Section E'
_journal_page_first o4093
_journal_page_last o4093
_journal_paper_doi 10.1107/S1600536807045679
_journal_volume 63
_journal_year 2007
_chemical_formula_iupac 'C12 H21 N2 O2 P'
_chemical_formula_moiety 'C12 H21 N2 O2 P'
_chemical_formula_sum 'C12 H21 N2 O2 P'
_chemical_formula_weight 256.28
_chemical_name_systematic
;
4-Methylphenyl (dimethylamido)(isopropylamido)phosphate
;
_space_group_IT_number 14
_space_group_name_Hall '-P 2ybc'
_symmetry_cell_setting monoclinic
_symmetry_space_group_name_Hall '-P 2ybc'
_symmetry_space_group_name_H-M 'P 1 21/c 1'
_atom_sites_solution_hydrogens mixed
_atom_sites_solution_primary direct
_atom_sites_solution_secondary difmap
_audit_creation_method SHELXL-97
_cell_angle_alpha 90.00
_cell_angle_beta 101.963(9)
_cell_angle_gamma 90.00
_cell_formula_units_Z 4
_cell_length_a 16.711(5)
_cell_length_b 8.306(2)
_cell_length_c 10.425(3)
_cell_measurement_reflns_used 498
_cell_measurement_temperature 100(2)
_cell_measurement_theta_max 20
_cell_measurement_theta_min 3
_cell_volume 1415.6(7)
_computing_cell_refinement 'APEX2 (Bruker, 2005'
_computing_data_collection 'APEX2 (Bruker, 2005)'
_computing_data_reduction 'APEX2 (Bruker, 2005'
_computing_molecular_graphics 'SHELXTL (Bruker, 1998)'
_computing_publication_material 'SHELXTL (Bruker, 1998)'
_computing_structure_refinement 'SHELXTL (Bruker, 1998)'
_computing_structure_solution 'SHELXTL (Bruker, 1998)'
_diffrn_ambient_temperature 100(2)
_diffrn_detector_area_resol_mean 0
_diffrn_measured_fraction_theta_full 0.997
_diffrn_measured_fraction_theta_max 0.997
_diffrn_measurement_device_type 'Bruker SMART APEXII CCD area-detector'
_diffrn_measurement_method '\p and \w'
_diffrn_radiation_monochromator graphite
_diffrn_radiation_source 'fine-focus sealed tube'
_diffrn_radiation_type MoK\a
_diffrn_radiation_wavelength 0.71073
_diffrn_reflns_av_R_equivalents 0.1071
_diffrn_reflns_av_sigmaI/netI 0.1522
_diffrn_reflns_limit_h_max 19
_diffrn_reflns_limit_h_min -20
_diffrn_reflns_limit_k_max 8
_diffrn_reflns_limit_k_min -10
_diffrn_reflns_limit_l_max 12
_diffrn_reflns_limit_l_min -12
_diffrn_reflns_number 6264
_diffrn_reflns_theta_full 26.00
_diffrn_reflns_theta_max 26.00
_diffrn_reflns_theta_min 1.25
_diffrn_standards_decay_% 0
_diffrn_standards_interval_count 0
_diffrn_standards_interval_time 0
_diffrn_standards_number 0
_exptl_absorpt_coefficient_mu 0.188
_exptl_absorpt_correction_T_max 0.987
_exptl_absorpt_correction_T_min 0.963
_exptl_absorpt_correction_type multi-scan
_exptl_absorpt_process_details '(APEX2; Bruker, 2005)'
_exptl_crystal_colour colorless
_exptl_crystal_density_diffrn 1.203
_exptl_crystal_density_method 'not measured'
_exptl_crystal_description needle
_exptl_crystal_F_000 552
_exptl_crystal_size_max 0.21
_exptl_crystal_size_mid 0.09
_exptl_crystal_size_min 0.08
_refine_diff_density_max 0.265
_refine_diff_density_min -0.282
_refine_ls_extinction_method none
_refine_ls_goodness_of_fit_ref 0.999
_refine_ls_hydrogen_treatment constr
_refine_ls_matrix_type full
_refine_ls_number_parameters 154
_refine_ls_number_reflns 2779
_refine_ls_number_restraints 0
_refine_ls_restrained_S_all 0.999
_refine_ls_R_factor_all 0.1400
_refine_ls_R_factor_gt 0.0573
_refine_ls_shift/su_max 0.000
_refine_ls_shift/su_mean 0.000
_refine_ls_structure_factor_coef Fsqd
_refine_ls_weighting_details 'calc w=1/[\s^2^(Fo^2^)+(0.01P)^2^+0.01P] where P=(Fo^2^+2Fc^2^)/3'
_refine_ls_weighting_scheme calc
_refine_ls_wR_factor_gt 0.0756
_refine_ls_wR_factor_ref 0.0928
_reflns_number_gt 1418
_reflns_number_total 2779
_reflns_threshold_expression I>2\s(I)
_cod_data_source_file gk2098.cif
_cod_data_source_block I
_cod_depositor_comments
;
The following automatic conversions were performed:
'_symmetry_cell_setting' value 'Monoclinic' changed to 'monoclinic'
according to '/home/saulius/struct/CIF-dictionaries/cif_core.dic'
dictionary named 'cif_core.dic' version 2.4.1 from 2010-06-29.

Automatic conversion script
Id: cif_fix_enum 1527 2010-12-29 10:47:43Z saulius 

The following automatic conversions were performed:

'_symmetry_cell_setting' value 'Monoclinic' changed to 'monoclinic'
according to /home/saulius/struct/CIF-dictionaries/cif_core.dic
dictionary named 'cif_core.dic' version 2.4.1 from 2010-06-29.

Automatic conversion script
Id: cif_fix_values 1715 2011-07-08 13:25:40Z adriana 
;
_cod_original_sg_symbol_H-M 'P 21/c'
_cod_database_code 2215488
_cod_database_fobs_code 2215488

loop_
_symmetry_equiv_pos_as_xyz
'x, y, z'
'-x, y+1/2, -z+1/2'
'-x, -y, -z'
'x, -y-1/2, z-1/2'

loop_
_atom_site_type_symbol
_atom_site_label
_atom_site_fract_x
_atom_site_fract_y
_atom_site_fract_z
_atom_site_U_iso_or_equiv
_atom_site_adp_type
_atom_site_calc_flag
_atom_site_refinement_flags
_atom_site_occupancy
P P1 0.21748(6) 0.33403(11) 0.82100(9) 0.0181(2) Uani d . 1
O O1 0.20364(14) 0.3011(2) 0.6793(2) 0.0226(6) Uani d . 1
O O2 0.30994(14) 0.3037(2) 0.8981(2) 0.0179(6) Uani d . 1
N N1 0.20238(18) 0.5259(3) 0.8471(3) 0.0209(7) Uani d . 1
N N2 0.16505(16) 0.2225(3) 0.9006(3) 0.0178(7) Uani d . 1
H H2 0.1838 0.2190 0.9885 0.021 Uiso d R 1
C C1 0.2200(2) 0.6460(4) 0.7554(4) 0.0310(10) Uani d . 1
H H1A 0.1838 0.7389 0.7552 0.047 Uiso calc R 1
H H1B 0.2109 0.5995 0.6671 0.047 Uiso calc R 1
H H1C 0.2771 0.6807 0.7819 0.047 Uiso calc R 1
C C2 0.2109(2) 0.5839(4) 0.9817(4) 0.0295(10) Uani d . 1
H H2A 0.1754 0.6776 0.9827 0.044 Uiso calc R 1
H H2B 0.2679 0.6147 1.0163 0.044 Uiso calc R 1
H H2C 0.1951 0.4983 1.0362 0.044 Uiso calc R 1
C C3 0.0771(2) 0.1973(4) 0.8552(3) 0.0226(9) Uani d . 1
H H3A 0.0621 0.2266 0.7602 0.027 Uiso calc R 1
C C4 0.0277(2) 0.3017(4) 0.9294(3) 0.0318(10) Uani d . 1
H H4A -0.0307 0.2786 0.8989 0.048 Uiso calc R 1
H H4B 0.0380 0.4155 0.9139 0.048 Uiso calc R 1
H H4C 0.0437 0.2786 1.0235 0.048 Uiso calc R 1
C C5 0.0583(2) 0.0194(4) 0.8689(4) 0.0374(12) Uani d . 1
H H5A 0.0879 -0.0446 0.8149 0.056 Uiso calc R 1
H H5B -0.0006 0.0013 0.8398 0.056 Uiso calc R 1
H H5C 0.0755 -0.0130 0.9609 0.056 Uiso calc R 1
C C6 0.3447(2) 0.1490(4) 0.9015(3) 0.0175(8) Uani d . 1
C C7 0.3480(2) 0.0556(4) 1.0113(3) 0.0205(9) Uani d . 1
H H7A 0.3250 0.0934 1.0818 0.025 Uiso calc R 1
C C8 0.3849(2) -0.0936(4) 1.0182(4) 0.0232(9) Uani d . 1
H H8A 0.3865 -0.1587 1.0936 0.028 Uiso calc R 1
C C9 0.4196(2) -0.1501(4) 0.9174(3) 0.0207(8) Uani d . 1
C C10 0.4153(2) -0.0534(4) 0.8082(4) 0.0234(9) Uani d . 1
H H10A 0.4384 -0.0905 0.7378 0.028 Uiso calc R 1
C C11 0.3777(2) 0.0973(4) 0.7989(4) 0.0216(9) Uani d . 1
H H11A 0.3751 0.1625 0.7232 0.026 Uiso calc R 1
C C12 0.4589(2) -0.3151(4) 0.9248(4) 0.0292(9) Uani d . 1
H H12A 0.4816 -0.3330 0.8466 0.044 Uiso calc R 1
H H12B 0.4176 -0.3975 0.9295 0.044 Uiso calc R 1
H H12C 0.5028 -0.3215 1.0032 0.044 Uiso calc R 1

loop_
_atom_site_aniso_label
_atom_site_aniso_U_11
_atom_site_aniso_U_22
_atom_site_aniso_U_33
_atom_site_aniso_U_12
_atom_site_aniso_U_13
_atom_site_aniso_U_23
P1 0.0254(6) 0.0142(4) 0.0153(5) -0.0006(5) 0.0058(4) 0.0004(5)
O1 0.0359(16) 0.0207(13) 0.0121(13) -0.0013(11) 0.0068(12) 0.0009(11)
O2 0.0202(14) 0.0117(11) 0.0206(14) 0.0012(10) 0.0014(11) -0.0038(11)
N1 0.033(2) 0.0132(14) 0.0159(18) 0.0009(14) 0.0048(16) 0.0028(14)
N2 0.0220(18) 0.0200(14) 0.0118(16) -0.0046(13) 0.0039(14) 0.0012(13)
C1 0.043(3) 0.0160(17) 0.034(2) -0.0009(19) 0.007(2) 0.0012(19)
C2 0.039(3) 0.0219(18) 0.029(2) 0.0020(18) 0.010(2) -0.0100(18)
C3 0.023(2) 0.028(2) 0.017(2) -0.0006(18) 0.0033(18) 0.0026(17)
C4 0.030(2) 0.036(2) 0.030(2) 0.000(2) 0.008(2) -0.001(2)
C5 0.037(3) 0.027(2) 0.050(3) -0.0136(19) 0.014(3) -0.013(2)
C6 0.017(2) 0.0136(17) 0.023(2) 0.0033(16) 0.0056(17) -0.0037(18)
C7 0.027(2) 0.0175(18) 0.018(2) -0.0015(17) 0.0075(18) -0.0054(17)
C8 0.026(2) 0.0178(18) 0.025(2) -0.0033(17) 0.0036(19) 0.0023(17)
C9 0.020(2) 0.0163(17) 0.026(2) 0.0027(17) 0.0057(18) -0.0023(18)
C10 0.025(2) 0.028(2) 0.019(2) 0.0005(17) 0.0089(19) -0.0066(18)
C11 0.030(2) 0.0151(17) 0.022(2) 0.0002(17) 0.0086(19) 0.0010(17)
C12 0.030(2) 0.0192(19) 0.039(2) 0.0032(18) 0.007(2) -0.0010(19)

loop_
_atom_type_symbol
_atom_type_description
_atom_type_scat_dispersion_real
_atom_type_scat_dispersion_imag
_atom_type_scat_source
C C 0.0033 0.0016 'International Tables Vol C Tables 4.2.6.8 and 6.1.1.4'
H H 0.0000 0.0000 'International Tables Vol C Tables 4.2.6.8 and 6.1.1.4'
O O 0.0106 0.0060 'International Tables Vol C Tables 4.2.6.8 and 6.1.1.4'
P P 0.1023 0.0942 'International Tables Vol C Tables 4.2.6.8 and 6.1.1.4'
N N 0.0061 0.0033 'International Tables Vol C Tables 4.2.6.8 and 6.1.1.4'

loop_
_geom_angle_atom_site_label_1
_geom_angle_atom_site_label_2
_geom_angle_atom_site_label_3
_geom_angle
O1 P1 O2 114.03(13)
O1 P1 N2 114.77(14)
O2 P1 N2 102.76(14)
O1 P1 N1 110.38(14)
O2 P1 N1 103.52(14)
N2 P1 N1 110.63(13)
C6 O2 P1 120.3(2)
C1 N1 C2 114.3(3)
C1 N1 P1 119.8(2)
C2 N1 P1 119.4(2)
C3 N2 P1 122.1(2)
C3 N2 H2 115.9
P1 N2 H2 115.2
N1 C1 H1A 109.5
N1 C1 H1B 109.5
H1A C1 H1B 109.5
N1 C1 H1C 109.5
H1A C1 H1C 109.5
H1B C1 H1C 109.5
N1 C2 H2A 109.5
N1 C2 H2B 109.5
H2A C2 H2B 109.5
N1 C2 H2C 109.5
H2A C2 H2C 109.5
H2B C2 H2C 109.5
N2 C3 C4 111.7(3)
N2 C3 C5 108.8(3)
C4 C3 C5 111.2(3)
N2 C3 H3A 108.3
C4 C3 H3A 108.3
C5 C3 H3A 108.3
C3 C4 H4A 109.5
C3 C4 H4B 109.5
H4A C4 H4B 109.5
C3 C4 H4C 109.5
H4A C4 H4C 109.5
H4B C4 H4C 109.5
C3 C5 H5A 109.5
C3 C5 H5B 109.5
H5A C5 H5B 109.5
C3 C5 H5C 109.5
H5A C5 H5C 109.5
H5B C5 H5C 109.5
C11 C6 C7 121.4(3)
C11 C6 O2 119.8(3)
C7 C6 O2 118.8(3)
C6 C7 C8 119.4(3)
C6 C7 H7A 120.3
C8 C7 H7A 120.3
C7 C8 C9 121.3(3)
C7 C8 H8A 119.4
C9 C8 H8A 119.4
C10 C9 C8 118.0(3)
C10 C9 C12 121.1(3)
C8 C9 C12 120.9(3)
C9 C10 C11 121.7(3)
C9 C10 H10A 119.2
C11 C10 H10A 119.2
C6 C11 C10 118.3(3)
C6 C11 H11A 120.8
C10 C11 H11A 120.8
C9 C12 H12A 109.5
C9 C12 H12B 109.5
H12A C12 H12B 109.5
C9 C12 H12C 109.5
H12A C12 H12C 109.5
H12B C12 H12C 109.5

loop_
_geom_bond_atom_site_label_1
_geom_bond_atom_site_label_2
_geom_bond_distance
P1 O1 1.473(2)
P1 O2 1.607(2)
P1 N2 1.617(2)
P1 N1 1.645(3)
O2 C6 1.408(3)
N1 C1 1.454(4)
N1 C2 1.463(4)
N2 C3 1.462(4)
N2 H2 0.9055
C1 H1A 0.9800
C1 H1B 0.9800
C1 H1C 0.9800
C2 H2A 0.9800
C2 H2B 0.9800
C2 H2C 0.9800
C3 C4 1.517(4)
C3 C5 1.524(4)
C3 H3A 1.0000
C4 H4A 0.9800
C4 H4B 0.9800
C4 H4C 0.9800
C5 H5A 0.9800
C5 H5B 0.9800
C5 H5C 0.9800
C6 C11 1.370(4)
C6 C7 1.375(4)
C7 C8 1.379(4)
C7 H7A 0.9500
C8 C9 1.384(4)
C8 H8A 0.9500
C9 C10 1.383(4)
C9 C12 1.514(4)
C10 C11 1.394(4)
C10 H10A 0.9500
C11 H11A 0.9500
C12 H12A 0.9800
C12 H12B 0.9800
C12 H12C 0.9800

loop_
_geom_hbond_atom_site_label_D
_geom_hbond_atom_site_label_H
_geom_hbond_atom_site_label_A
_geom_hbond_site_symmetry_A
_geom_hbond_distance_DH
_geom_hbond_distance_HA
_geom_hbond_distance_DA
_geom_hbond_angle_DHA
_geom_hbond_publ_flag
N2 H2 O1 4_566 0.91 1.955 2.849(4) 169 y

loop_
_geom_torsion_atom_site_label_1
_geom_torsion_atom_site_label_2
_geom_torsion_atom_site_label_3
_geom_torsion_atom_site_label_4
_geom_torsion
O1 P1 O2 C6 -61.9(2)
N2 P1 O2 C6 62.9(2)
N1 P1 O2 C6 178.1(2)
O1 P1 N1 C1 -31.4(3)
O2 P1 N1 C1 91.1(3)
N2 P1 N1 C1 -159.5(3)
O1 P1 N1 C2 178.5(2)
O2 P1 N1 C2 -59.1(3)
N2 P1 N1 C2 50.3(3)
O1 P1 N2 C3 -48.3(3)
O2 P1 N2 C3 -172.7(2)
N1 P1 N2 C3 77.4(3)
P1 N2 C3 C4 -100.8(3)
P1 N2 C3 C5 136.0(2)
P1 O2 C6 C11 83.0(3)
P1 O2 C6 C7 -99.9(3)
C11 C6 C7 C8 -0.3(5)
O2 C6 C7 C8 -177.3(3)
C6 C7 C8 C9 0.9(5)
C7 C8 C9 C10 -0.9(5)
C7 C8 C9 C12 -179.0(3)
C8 C9 C10 C11 0.4(5)
C12 C9 C10 C11 178.6(3)
C7 C6 C11 C10 -0.1(5)
O2 C6 C11 C10 176.9(3)
C9 C10 C11 C6 0.1(5)
